data_7705166
loop_
_publ_author_name
'He, Zhiyuan'
'Xue, Xiaolian'
'Liu, Yilan'
'Yu, Na'
'Krogman, Jeremy P.'

_publ_section_title
;
 Aminolysis of bis[bis(trimethylsilyl)amido]-manganese, -iron, and -cobalt
 for the synthesis of mono- and bis-silylene complexes.
;
_journal_issue 36
_journal_name_full 'Dalton transactions (Cambridge, England : 2003)'
_journal_page_first 12586
_journal_page_last 12591
_journal_paper_doi 10.1039/d0dt00570c
_journal_volume 49
_journal_year 2020
_chemical_formula_moiety 'C36 H50 N4'
_chemical_formula_sum 'C36 H52 N4'
_chemical_formula_weight 540.81
_space_group_crystal_system monoclinic
_space_group_IT_number 14
_space_group_name_Hall '-P 2yn'
_space_group_name_H-M_alt 'P 1 21/n 1'
_atom_sites_solution_hydrogens mixed
_atom_sites_solution_primary dual
_audit_creation_date 2020-07-14
_audit_creation_method
;
Olex2 1.2
(compiled 2018.05.29 svn.r3508 for OlexSys, GUI svn.r5506)
;
_audit_update_record
;
2020-07-26 deposited with the CCDC.	2020-08-05 downloaded from the CCDC.
;
_cell_angle_alpha 90
_cell_angle_beta 104.039(2)
_cell_angle_gamma 90
_cell_formula_units_Z 2
_cell_length_a 7.7897(4)
_cell_length_b 27.7273(18)
_cell_length_c 7.9686(5)
_cell_measurement_reflns_used 9987
_cell_measurement_temperature 150(2)
_cell_measurement_theta_max 26.37
_cell_measurement_theta_min 2.74
_cell_volume 1669.71(17)
_computing_cell_refinement 'SAINT v8.37A (Bruker, 2015)'
_computing_data_reduction 'SAINT v8.37A (Bruker, 2015)'
_computing_molecular_graphics 'Olex2 (Dolomanov et al., 2009)'
_computing_publication_material 'Olex2 (Dolomanov et al., 2009)'
_computing_structure_refinement 'ShelXL (Sheldrick, 2015)'
_computing_structure_solution 'ShelXT (Sheldrick, 2015)'
_diffrn_ambient_temperature 150.02
_diffrn_measured_fraction_theta_full 0.995
_diffrn_measured_fraction_theta_max 0.995
_diffrn_measurement_device_type 'Bruker APEX-II CCD'
_diffrn_measurement_method '\f and \w scans'
_diffrn_radiation_type MoK\a
_diffrn_radiation_wavelength 0.71073
_diffrn_reflns_av_R_equivalents 0.0469
_diffrn_reflns_av_unetI/netI 0.0237
_diffrn_reflns_Laue_measured_fraction_full 0.995
_diffrn_reflns_Laue_measured_fraction_max 0.995
_diffrn_reflns_limit_h_max 9
_diffrn_reflns_limit_h_min -8
_diffrn_reflns_limit_k_max 34
_diffrn_reflns_limit_k_min -34
_diffrn_reflns_limit_l_max 9
_diffrn_reflns_limit_l_min -9
_diffrn_reflns_number 30553
_diffrn_reflns_point_group_measured_fraction_full 0.995
_diffrn_reflns_point_group_measured_fraction_max 0.995
_diffrn_reflns_theta_full 25.242
_diffrn_reflns_theta_max 26.020
_diffrn_reflns_theta_min 2.735
_diffrn_standards_number 0
_exptl_absorpt_coefficient_mu 0.063
_exptl_absorpt_correction_T_max 0.7454
_exptl_absorpt_correction_T_min 0.6922
_exptl_absorpt_correction_type multi-scan
_exptl_absorpt_process_details
'SADABS-2016/2 (Bruker,2016/2) was used for absorption correction. wR2(int) was 0.0724 before and 0.0601 after correction. The Ratio of minimum to maximum transmission is 0.9286. The \l/2 correction factor is Not present.'
_exptl_crystal_colour 'clear light colourless'
_exptl_crystal_colour_lustre clear
_exptl_crystal_colour_modifier light
_exptl_crystal_colour_primary colourless
_exptl_crystal_density_diffrn 1.076
_exptl_crystal_description block
_exptl_crystal_F_000 592
_exptl_crystal_size_max 0.2
_exptl_crystal_size_mid 0.15
_exptl_crystal_size_min 0.15
_refine_diff_density_max 0.581
_refine_diff_density_min -0.604
_refine_diff_density_rms 0.046
_refine_ls_extinction_method none
_refine_ls_goodness_of_fit_ref 1.044
_refine_ls_hydrogen_treatment constr
_refine_ls_matrix_type full
_refine_ls_number_parameters 187
_refine_ls_number_reflns 3278
_refine_ls_number_restraints 0
_refine_ls_restrained_S_all 1.044
_refine_ls_R_factor_all 0.0647
_refine_ls_R_factor_gt 0.0508
_refine_ls_shift/su_max 0.001
_refine_ls_shift/su_mean 0.000
_refine_ls_structure_factor_coef Fsqd
_refine_ls_weighting_details 'w=1/[\s^2^(Fo^2^)+(0.0625P)^2^+0.8322P] where P=(Fo^2^+2Fc^2^)/3'
_refine_ls_weighting_scheme calc
_refine_ls_wR_factor_gt 0.1253
_refine_ls_wR_factor_ref 0.1361
_reflns_Friedel_coverage 0.000
_reflns_number_gt 2631
_reflns_number_total 3278
_reflns_threshold_expression 'I > 2\s(I)'
_cod_data_source_file d0dt00570c2.cif
_cod_data_source_block A
_cod_depositor_comments 'Adding full bibliography for 7705159--7705168.cif.'
_cod_database_code 7705166
_shelx_shelxl_version_number 2018/3
_shelx_space_group_comment
;
The symmetry employed for this shelxl refinement is uniquely defined
by the following loop, which should always be used as a source of
symmetry information in preference to the above space-group names.
They are only intended as comments.
;
_shelx_estimated_absorpt_t_max 0.991
_shelx_estimated_absorpt_t_min 0.988
_olex2_refinement_description
;
1. Fixed Uiso
 At 1.2 times of:
  All C(H) groups, All N(H) groups
 At 1.5 times of:
  All C(H,H,H) groups
2.a Riding coordinates:
 N2(H2)
2.b Aromatic/amide H refined with riding coordinates:
 C1(H1), C2(H2a), C5(H5), C6(H6), C7(H7), C8(H8)
2.c Idealised Me refined as rotating group:
 C12(H12a,H12b,H12c), C13(H13a,H13b,H13c), C14(H14a,H14b,H14c), C16(H16a,H16b,
 H16c), C17(H17a,H17b,H17c), C18(H18a,H18b,H18c)
;
_olex2_submission_special_instructions 'No special instructions were received'

loop_
_space_group_symop_operation_xyz
'x, y, z'
'-x+1/2, y+1/2, -z+1/2'
'-x, -y, -z'
'x-1/2, -y-1/2, z-1/2'

loop_
_atom_site_label
_atom_site_type_symbol
_atom_site_fract_x
_atom_site_fract_y
_atom_site_fract_z
_atom_site_U_iso_or_equiv
_atom_site_adp_type
_atom_site_occupancy
_atom_site_site_symmetry_order
_atom_site_calc_flag
_atom_site_refinement_flags_posn
_atom_site_refinement_flags_adp
_atom_site_refinement_flags_occupancy
_atom_site_disorder_assembly
_atom_site_disorder_group
N1 N 0.69852(17) 0.63395(5) 0.37275(16) 0.0256(3) Uani 1 1 d . . . . .
N2 N 0.43886(18) 0.66476(5) 0.41607(17) 0.0268(3) Uani 1 1 d . . . . .
H2 H 0.359780 0.681148 0.339713 0.032 Uiso 1 1 d R . . . .
C1 C 0.56130(19) 0.45435(5) 0.47547(18) 0.0225(3) Uani 1 1 d . . . . .
H1 H 0.603326 0.423096 0.457249 0.027 Uiso 1 1 calc R . . . .
C2 C 0.4906(2) 0.48355(5) 0.33483(19) 0.0228(3) Uani 1 1 d . . . . .
H2A H 0.484349 0.471911 0.221368 0.027 Uiso 1 1 calc R . . . .
C3 C 0.42846(19) 0.52975(5) 0.35655(18) 0.0209(3) Uani 1 1 d . . . . .
C4 C 0.35215(19) 0.56009(5) 0.20187(18) 0.0210(3) Uani 1 1 d . . . . .
C5 C 0.2305(2) 0.53906(6) 0.06333(19) 0.0258(3) Uani 1 1 d . . . . .
H5 H 0.196505 0.506425 0.072116 0.031 Uiso 1 1 calc R . . . .
C6 C 0.1580(2) 0.56458(6) -0.0867(2) 0.0319(4) Uani 1 1 d . . . . .
H6 H 0.075900 0.549474 -0.179618 0.038 Uiso 1 1 calc R . . . .
C7 C 0.2058(2) 0.61210(6) -0.1002(2) 0.0319(4) Uani 1 1 d . . . . .
H7 H 0.156182 0.629879 -0.202336 0.038 Uiso 1 1 calc R . . . .
C8 C 0.3263(2) 0.63386(6) 0.0354(2) 0.0257(3) Uani 1 1 d . . . . .
H8 H 0.358201 0.666625 0.025515 0.031 Uiso 1 1 calc R . . . .
C9 C 0.40163(18) 0.60833(5) 0.18641(18) 0.0205(3) Uani 1 1 d . . . . .
C10 C 0.5303(2) 0.63490(5) 0.32861(19) 0.0211(3) Uani 1 1 d . . . . .
C11 C 0.8188(2) 0.60598(6) 0.2941(2) 0.0266(4) Uani 1 1 d . . . . .
C12 C 0.9584(3) 0.64217(7) 0.2701(3) 0.0499(5) Uani 1 1 d . . . . .
H12A H 0.903355 0.666315 0.183998 0.075 Uiso 1 1 calc GR . . . .
H12B H 1.051757 0.625269 0.230472 0.075 Uiso 1 1 calc GR . . . .
H12C H 1.009643 0.658173 0.380578 0.075 Uiso 1 1 calc GR . . . .
C13 C 0.9059(3) 0.56818(8) 0.4272(3) 0.0484(5) Uani 1 1 d . . . . .
H13A H 0.960308 0.584125 0.536977 0.073 Uiso 1 1 calc GR . . . .
H13B H 0.996993 0.550938 0.385091 0.073 Uiso 1 1 calc GR . . . .
H13C H 0.816219 0.545236 0.444928 0.073 Uiso 1 1 calc GR . . . .
C14 C 0.7450(2) 0.58128(7) 0.1208(2) 0.0360(4) Uani 1 1 d . . . . .
H14A H 0.664703 0.555284 0.135544 0.054 Uiso 1 1 calc GR . . . .
H14B H 0.842595 0.567821 0.077885 0.054 Uiso 1 1 calc GR . . . .
H14C H 0.680210 0.604864 0.037465 0.054 Uiso 1 1 calc GR . . . .
C15 C 0.5162(3) 0.69748(6) 0.5604(2) 0.0333(4) Uani 1 1 d . . . . .
C16 C 0.6249(3) 0.66901(7) 0.7140(2) 0.0454(5) Uani 1 1 d . . . . .
H16A H 0.549632 0.644639 0.749420 0.068 Uiso 1 1 calc GR . . . .
H16B H 0.670882 0.691033 0.810589 0.068 Uiso 1 1 calc GR . . . .
H16C H 0.723810 0.653096 0.680353 0.068 Uiso 1 1 calc GR . . . .
C17 C 0.6281(3) 0.73655(7) 0.5033(3) 0.0537(6) Uani 1 1 d . . . . .
H17A H 0.728774 0.721596 0.469775 0.081 Uiso 1 1 calc GR . . . .
H17B H 0.671498 0.759031 0.599075 0.081 Uiso 1 1 calc GR . . . .
H17C H 0.555665 0.754096 0.404362 0.081 Uiso 1 1 calc GR . . . .
C18 C 0.3578(3) 0.72074(7) 0.6116(3) 0.0477(5) Uani 1 1 d . . . . .
H18A H 0.287527 0.738944 0.513276 0.072 Uiso 1 1 calc GR . . . .
H18B H 0.400369 0.742601 0.709501 0.072 Uiso 1 1 calc GR . . . .
H18C H 0.284208 0.695537 0.644816 0.072 Uiso 1 1 calc GR . . . .

loop_
_atom_site_aniso_label
_atom_site_aniso_U_11
_atom_site_aniso_U_22
_atom_site_aniso_U_33
_atom_site_aniso_U_23
_atom_site_aniso_U_13
_atom_site_aniso_U_12
N1 0.0237(7) 0.0264(7) 0.0265(7) -0.0023(5) 0.0055(5) -0.0017(5)
N2 0.0323(7) 0.0219(6) 0.0271(7) -0.0021(5) 0.0091(6) 0.0026(5)
C1 0.0248(8) 0.0179(7) 0.0254(8) -0.0012(6) 0.0076(6) 0.0000(6)
C2 0.0271(8) 0.0210(7) 0.0209(7) -0.0023(6) 0.0072(6) -0.0016(6)
C3 0.0196(7) 0.0207(7) 0.0226(7) 0.0014(6) 0.0052(6) -0.0023(6)
C4 0.0198(7) 0.0219(7) 0.0223(7) 0.0001(6) 0.0071(6) 0.0009(6)
C5 0.0259(8) 0.0259(8) 0.0248(8) -0.0009(6) 0.0045(6) -0.0038(6)
C6 0.0286(9) 0.0402(9) 0.0238(8) -0.0008(7) 0.0001(6) -0.0045(7)
C7 0.0296(9) 0.0401(9) 0.0237(8) 0.0087(7) 0.0017(7) 0.0013(7)
C8 0.0236(8) 0.0261(8) 0.0283(8) 0.0061(6) 0.0080(6) 0.0021(6)
C9 0.0179(7) 0.0226(7) 0.0219(7) -0.0005(6) 0.0066(6) 0.0012(5)
C10 0.0259(8) 0.0169(7) 0.0214(7) 0.0024(6) 0.0074(6) -0.0011(6)
C11 0.0198(8) 0.0278(8) 0.0315(8) -0.0022(6) 0.0050(6) 0.0004(6)
C12 0.0336(10) 0.0411(11) 0.0829(16) -0.0138(10) 0.0295(10) -0.0093(8)
C13 0.0405(11) 0.0528(12) 0.0478(12) 0.0086(9) 0.0029(9) 0.0172(9)
C14 0.0277(9) 0.0453(10) 0.0379(10) -0.0095(8) 0.0132(7) 0.0038(7)
C15 0.0494(11) 0.0220(8) 0.0332(9) -0.0089(7) 0.0193(8) -0.0090(7)
C16 0.0577(13) 0.0479(11) 0.0291(9) -0.0100(8) 0.0079(8) -0.0078(9)
C17 0.0750(15) 0.0341(10) 0.0628(13) -0.0132(9) 0.0374(12) -0.0231(10)
C18 0.0702(14) 0.0302(9) 0.0527(12) -0.0099(9) 0.0346(11) 0.0000(9)

loop_
_atom_type_symbol
_atom_type_description
_atom_type_scat_dispersion_real
_atom_type_scat_dispersion_imag
_atom_type_scat_source
C C 0.0033 0.0016 'International Tables Vol C Tables 4.2.6.8 and 6.1.1.4'
H H 0.0000 0.0000 'International Tables Vol C Tables 4.2.6.8 and 6.1.1.4'
N N 0.0061 0.0033 'International Tables Vol C Tables 4.2.6.8 and 6.1.1.4'

loop_
_geom_angle_atom_site_label_1
_geom_angle_atom_site_label_2
_geom_angle_atom_site_label_3
_geom_angle
_geom_angle_site_symmetry_1
_geom_angle_site_symmetry_3
_geom_angle_publ_flag
C10 N1 C11 127.88(13) . . ?
C10 N2 C15 126.71(14) . . ?
C2 C1 C3 120.79(14) . 3_666 ?
C1 C2 C3 121.23(13) . . ?
C1 C3 C2 117.96(13) 3_666 . ?
C1 C3 C4 122.29(13) 3_666 . ?
C2 C3 C4 119.74(13) . . ?
C5 C4 C3 118.42(13) . . ?
C5 C4 C9 118.43(13) . . ?
C9 C4 C3 123.11(13) . . ?
C6 C5 C4 121.68(14) . . ?
C7 C6 C5 119.54(15) . . ?
C6 C7 C8 119.97(15) . . ?
C7 C8 C9 120.96(14) . . ?
C4 C9 C10 123.00(13) . . ?
C8 C9 C4 119.41(13) . . ?
C8 C9 C10 117.57(13) . . ?
N1 C10 N2 119.61(14) . . ?
N1 C10 C9 130.46(13) . . ?
N2 C10 C9 109.92(13) . . ?
N1 C11 C12 104.71(13) . . ?
N1 C11 C13 106.71(13) . . ?
N1 C11 C14 118.99(13) . . ?
C12 C11 C13 109.16(15) . . ?
C14 C11 C12 107.82(15) . . ?
C14 C11 C13 109.11(15) . . ?
N2 C15 C16 110.43(13) . . ?
N2 C15 C17 111.04(14) . . ?
N2 C15 C18 105.28(15) . . ?
C16 C15 C18 109.23(15) . . ?
C17 C15 C16 111.10(17) . . ?
C17 C15 C18 109.58(15) . . ?

loop_
_geom_bond_atom_site_label_1
_geom_bond_atom_site_label_2
_geom_bond_distance
_geom_bond_site_symmetry_2
_geom_bond_publ_flag
N1 C10 1.272(2) . ?
N1 C11 1.469(2) . ?
N2 C10 1.3852(19) . ?
N2 C15 1.474(2) . ?
C1 C2 1.384(2) . ?
C1 C3 1.393(2) 3_666 ?
C2 C3 1.395(2) . ?
C3 C4 1.491(2) . ?
C4 C5 1.396(2) . ?
C4 C9 1.406(2) . ?
C5 C6 1.386(2) . ?
C6 C7 1.381(2) . ?
C7 C8 1.386(2) . ?
C8 C9 1.397(2) . ?
C9 C10 1.510(2) . ?
C11 C12 1.525(2) . ?
C11 C13 1.528(2) . ?
C11 C14 1.523(2) . ?
C15 C16 1.528(3) . ?
C15 C17 1.527(2) . ?
C15 C18 1.533(3) . ?
